data_4074815
loop_
_publ_author_name
'Wile, Bradley M.'
'Burford, Richard J.'
'McDonald, Robert'
'Ferguson, Michael J.'
'Stradiotto, Mark'

_publ_section_title
;
 Neutral and Cationic Platinum(II) Complexes Supported by a
 P,N-Functionalized Indene Ligand:&#x00A0; Structural and Reactivity
 Comparisons with a Related Gold(III) Zwitterion
;
_journal_issue 4
_journal_name_full Organometallics
_journal_page_first 1028
_journal_paper_doi 10.1021/om050910v
_journal_volume 25
_journal_year 2006
_chemical_formula_sum 'C19 H32 N P Pt'
_chemical_formula_weight 500.52
_chemical_name_systematic
;
 ?
;
_space_group_IT_number 61
_symmetry_cell_setting orthorhombic
_symmetry_space_group_name_Hall '-P 2ac 2ab'
_symmetry_space_group_name_H-M 'P b c a'
_atom_sites_solution_hydrogens geom
_atom_sites_solution_primary direct
_atom_sites_solution_secondary difmap
_audit_creation_method SHELXL-97
_cell_angle_alpha 90.00
_cell_angle_beta 90.00
_cell_angle_gamma 90.00
_cell_formula_units_Z 8
_cell_length_a 13.3126(11)
_cell_length_b 16.7227(14)
_cell_length_c 18.1608(15)
_cell_measurement_reflns_used 6558
_cell_measurement_temperature 193(2)
_cell_measurement_theta_max 26.37
_cell_measurement_theta_min 2.25
_cell_volume 4043.0(6)
_computing_cell_refinement 'Bruker SAINT (Bruker, 1997)'
_computing_data_collection 'Bruker SMART (Bruker, 1997)'
_computing_data_reduction 'Bruker SAINT (Bruker, 1997)'
_computing_molecular_graphics 'Bruker SHELXTL (Bruker, 1997)'
_computing_publication_material 'Bruker SHELXTL (Bruker, 1997)'
_computing_structure_refinement 'SHELXL-97 (Sheldrick, 1997)'
_computing_structure_solution 'SHELXS-97 (Sheldrick, 1990)'
_diffrn_ambient_temperature 193(2)
_diffrn_detector_area_resol_mean 8.192
_diffrn_measured_fraction_theta_full 0.999
_diffrn_measured_fraction_theta_max 0.999
_diffrn_measurement_device_type 'Bruker PLATFORM diffractometer/SMART 1000 CCD area detector'
_diffrn_measurement_method '\w scans'
_diffrn_radiation_monochromator graphite
_diffrn_radiation_source 'fine-focus sealed tube'
_diffrn_radiation_type MoK\a
_diffrn_radiation_wavelength 0.71073
_diffrn_reflns_av_R_equivalents 0.0409
_diffrn_reflns_av_sigmaI/netI 0.0235
_diffrn_reflns_limit_h_max 16
_diffrn_reflns_limit_h_min -16
_diffrn_reflns_limit_k_max 20
_diffrn_reflns_limit_k_min -20
_diffrn_reflns_limit_l_max 22
_diffrn_reflns_limit_l_min -22
_diffrn_reflns_number 28838
_diffrn_reflns_theta_full 26.41
_diffrn_reflns_theta_max 26.41
_diffrn_reflns_theta_min 2.24
_diffrn_standards_decay_% 0
_diffrn_standards_interval_time 0
_diffrn_standards_number 0
_exptl_absorpt_coefficient_mu 7.018
_exptl_absorpt_correction_T_max 0.3997
_exptl_absorpt_correction_T_min 0.1926
_exptl_absorpt_correction_type multi-scan
_exptl_absorpt_process_details 'SADABS (Sheldrick, 1996)'
_exptl_crystal_colour yellow
_exptl_crystal_density_diffrn 1.645
_exptl_crystal_density_meas 0
_exptl_crystal_density_method 'not measured'
_exptl_crystal_description fragment
_exptl_crystal_F_000 1968
_exptl_crystal_size_max 0.35
_exptl_crystal_size_mid 0.17
_exptl_crystal_size_min 0.16
_refine_diff_density_max 1.724
_refine_diff_density_min -0.646
_refine_diff_density_rms 0.111
_refine_ls_extinction_method none
_refine_ls_goodness_of_fit_ref 1.060
_refine_ls_hydrogen_treatment constr
_refine_ls_matrix_type full
_refine_ls_number_parameters 201
_refine_ls_number_reflns 4144
_refine_ls_number_restraints 0
_refine_ls_restrained_S_all 1.060
_refine_ls_R_factor_all 0.0371
_refine_ls_R_factor_gt 0.0257
_refine_ls_shift/su_max 0.001
_refine_ls_shift/su_mean 0.000
_refine_ls_structure_factor_coef Fsqd
_refine_ls_weighting_details 'calc w=1/[\s^2^(Fo^2^)+(0.0358P)^2^+2.0878P] where P=(Fo^2^+2Fc^2^)/3'
_refine_ls_weighting_scheme calc
_refine_ls_wR_factor_gt 0.0596
_refine_ls_wR_factor_ref 0.0650
_reflns_number_gt 3349
_reflns_number_total 4144
_reflns_threshold_expression I>2\s(I)
_cod_data_source_file om050910vsi20051019_094516.cif
_cod_data_source_block cmpd2b
_cod_depositor_comments
;
The following automatic conversions were performed:

'_symmetry_cell_setting' value 'Orthorhombic' changed to
'orthorhombic' according to
/home/saulius/struct/CIF-dictionaries/cif_core.dic dictionary named
'cif_core.dic' version 2.4.1 from 2010-06-29.

Automatic conversion script
Id: cif_fix_values 1715 2011-07-08 13:25:40Z adriana 
;
_cod_original_sg_symbol_H-M Pbca
_cod_database_code 4074815

loop_
_symmetry_equiv_pos_as_xyz
'x, y, z'
'-x+1/2, -y, z+1/2'
'-x, y+1/2, -z+1/2'
'x+1/2, -y+1/2, -z'
'-x, -y, -z'
'x-1/2, y, -z-1/2'
'x, -y-1/2, z-1/2'
'-x-1/2, y-1/2, z'

loop_
_atom_site_label
_atom_site_type_symbol
_atom_site_fract_x
_atom_site_fract_y
_atom_site_fract_z
_atom_site_U_iso_or_equiv
_atom_site_adp_type
_atom_site_occupancy
_atom_site_symmetry_multiplicity
_atom_site_calc_flag
_atom_site_refinement_flags
Pt Pt 0.026767(11) 0.161377(8) 0.232853(7) 0.03043(7) Uani 1 1 d .
P P 0.02454(7) 0.21576(6) 0.11970(5) 0.02650(19) Uani 1 1 d .
N N 0.1240(3) 0.06822(19) 0.18174(16) 0.0356(7) Uani 1 1 d .
C1 C 0.2075(3) 0.0343(2) 0.0553(2) 0.0420(10) Uani 1 1 d .
H1A H 0.2776 0.0345 0.0735 0.050 Uiso 1 1 calc R
H1B H 0.1835 -0.0216 0.0520 0.050 Uiso 1 1 calc R
C2 C 0.1401(3) 0.0840(2) 0.10410(19) 0.0317(8) Uani 1 1 d .
C3 C 0.0996(3) 0.1455(2) 0.0672(2) 0.0290(8) Uani 1 1 d .
C3A C 0.1348(3) 0.1422(2) -0.00996(19) 0.0307(8) Uani 1 1 d .
C4 C 0.1198(3) 0.1927(3) -0.0702(2) 0.0380(9) Uani 1 1 d .
H4 H 0.0785 0.2388 -0.0657 0.046 Uiso 1 1 calc R
C5 C 0.1654(3) 0.1748(3) -0.1364(2) 0.0412(10) Uani 1 1 d .
H5 H 0.1542 0.2084 -0.1778 0.049 Uiso 1 1 calc R
C6 C 0.2272(3) 0.1090(3) -0.1434(2) 0.0440(10) Uani 1 1 d .
H6 H 0.2583 0.0978 -0.1894 0.053 Uiso 1 1 calc R
C7 C 0.2440(3) 0.0594(3) -0.0841(2) 0.0439(10) Uani 1 1 d .
H7 H 0.2863 0.0139 -0.0892 0.053 Uiso 1 1 calc R
C7A C 0.1991(3) 0.0761(2) -0.0172(2) 0.0344(8) Uani 1 1 d .
C8 C 0.0745(4) -0.0108(3) 0.1891(3) 0.0548(12) Uani 1 1 d .
H8A H 0.1169 -0.0520 0.1666 0.066 Uiso 1 1 calc R
H8B H 0.0092 -0.0095 0.1642 0.066 Uiso 1 1 calc R
H8C H 0.0648 -0.0231 0.2414 0.066 Uiso 1 1 calc R
C9 C 0.2234(4) 0.0659(3) 0.2206(2) 0.0527(12) Uani 1 1 d .
H9A H 0.2662 0.0250 0.1980 0.063 Uiso 1 1 calc R
H9B H 0.2129 0.0529 0.2727 0.063 Uiso 1 1 calc R
H9C H 0.2561 0.1182 0.2166 0.063 Uiso 1 1 calc R
C10 C -0.1011(3) 0.2237(2) 0.0780(2) 0.0364(9) Uani 1 1 d .
H10 H -0.1401 0.2607 0.1105 0.044 Uiso 1 1 calc R
C11 C -0.1091(3) 0.2583(3) 0.0005(2) 0.0567(13) Uani 1 1 d .
H11A H -0.1792 0.2567 -0.0157 0.068 Uiso 1 1 calc R
H11B H -0.0676 0.2267 -0.0332 0.068 Uiso 1 1 calc R
H11C H -0.0855 0.3138 0.0007 0.068 Uiso 1 1 calc R
C12 C -0.1535(4) 0.1429(3) 0.0833(3) 0.0616(14) Uani 1 1 d .
H12A H -0.2192 0.1461 0.0592 0.074 Uiso 1 1 calc R
H12B H -0.1626 0.1287 0.1352 0.074 Uiso 1 1 calc R
H12C H -0.1124 0.1021 0.0590 0.074 Uiso 1 1 calc R
C13 C 0.0881(3) 0.3115(2) 0.1007(2) 0.0361(9) Uani 1 1 d .
H13 H 0.0949 0.3181 0.0462 0.043 Uiso 1 1 calc R
C14 C 0.0276(4) 0.3822(3) 0.1313(4) 0.0687(16) Uani 1 1 d .
H14A H 0.0615 0.4324 0.1188 0.082 Uiso 1 1 calc R
H14B H 0.0223 0.3774 0.1849 0.082 Uiso 1 1 calc R
H14C H -0.0399 0.3820 0.1096 0.082 Uiso 1 1 calc R
C15 C 0.1928(3) 0.3103(3) 0.1350(2) 0.0462(10) Uani 1 1 d .
H15A H 0.2278 0.3602 0.1232 0.055 Uiso 1 1 calc R
H15B H 0.2309 0.2649 0.1151 0.055 Uiso 1 1 calc R
H15C H 0.1870 0.3048 0.1885 0.055 Uiso 1 1 calc R
C16 C 0.0302(4) 0.1062(3) 0.3364(2) 0.0484(11) Uani 1 1 d .
H16A H 0.0687 0.1394 0.3707 0.058 Uiso 1 1 calc R
H16B H 0.0622 0.0536 0.3320 0.058 Uiso 1 1 calc R
H16C H -0.0385 0.0997 0.3547 0.058 Uiso 1 1 calc R
C17 C -0.0681(3) 0.2440(3) 0.2780(2) 0.0426(10) Uani 1 1 d .
H17A H -0.0306 0.2930 0.2891 0.051 Uiso 1 1 calc R
H17B H -0.0971 0.2225 0.3234 0.051 Uiso 1 1 calc R
H17C H -0.1220 0.2562 0.2430 0.051 Uiso 1 1 calc R

loop_
_atom_site_aniso_label
_atom_site_aniso_U_11
_atom_site_aniso_U_22
_atom_site_aniso_U_33
_atom_site_aniso_U_23
_atom_site_aniso_U_13
_atom_site_aniso_U_12
Pt 0.03689(10) 0.02951(10) 0.02490(9) -0.00236(5) 0.00369(6) -0.00342(6)
P 0.0263(4) 0.0259(5) 0.0273(4) -0.0013(4) 0.0022(4) 0.0025(4)
N 0.0492(19) 0.0278(17) 0.0297(16) 0.0031(13) 0.0039(14) 0.0019(15)
C1 0.053(2) 0.030(2) 0.043(2) 0.0004(17) 0.005(2) 0.0132(19)
C2 0.037(2) 0.027(2) 0.0306(18) -0.0024(15) 0.0024(16) 0.0006(17)
C3 0.0296(18) 0.027(2) 0.0303(18) -0.0047(14) 0.0023(15) 0.0001(15)
C3A 0.0306(18) 0.032(2) 0.0299(18) -0.0021(15) 0.0002(16) 0.0000(16)
C4 0.036(2) 0.046(2) 0.033(2) 0.0014(17) 0.0037(17) 0.0059(19)
C5 0.044(2) 0.050(3) 0.030(2) 0.0036(17) 0.0025(18) -0.001(2)
C6 0.049(3) 0.050(3) 0.034(2) -0.0111(18) 0.0105(19) -0.007(2)
C7 0.047(2) 0.036(2) 0.049(2) -0.0091(18) 0.013(2) 0.0049(19)
C7A 0.039(2) 0.028(2) 0.037(2) -0.0022(16) 0.0046(17) 0.0013(17)
C8 0.081(3) 0.035(2) 0.048(3) 0.003(2) 0.018(3) -0.002(2)
C9 0.057(3) 0.059(3) 0.043(2) 0.009(2) -0.008(2) 0.016(2)
C10 0.0287(19) 0.046(2) 0.034(2) -0.0059(17) -0.0017(16) 0.0056(17)
C11 0.037(2) 0.086(4) 0.047(2) 0.007(2) -0.0073(19) 0.014(2)
C12 0.046(3) 0.070(4) 0.069(3) -0.010(3) -0.008(2) -0.022(2)
C13 0.039(2) 0.0285(19) 0.041(2) 0.0017(16) 0.0034(18) -0.0013(18)
C14 0.060(3) 0.030(3) 0.116(5) -0.007(3) 0.013(3) 0.004(2)
C15 0.039(2) 0.051(3) 0.049(2) 0.001(2) 0.003(2) -0.016(2)
C16 0.073(3) 0.045(3) 0.0271(19) -0.0019(18) 0.009(2) -0.005(2)
C17 0.040(2) 0.051(3) 0.037(2) -0.0127(18) 0.0063(18) 0.005(2)

loop_
_atom_type_symbol
_atom_type_description
_atom_type_scat_dispersion_real
_atom_type_scat_dispersion_imag
_atom_type_scat_source
C C 0.0033 0.0016 'International Tables Vol C Tables 4.2.6.8 and 6.1.1.4'
H H 0.0000 0.0000 'International Tables Vol C Tables 4.2.6.8 and 6.1.1.4'
N N 0.0061 0.0033 'International Tables Vol C Tables 4.2.6.8 and 6.1.1.4'
P P 0.1023 0.0942 'International Tables Vol C Tables 4.2.6.8 and 6.1.1.4'
Pt Pt -1.7033 8.3905 'International Tables Vol C Tables 4.2.6.8 and 6.1.1.4'

loop_
_geom_angle_atom_site_label_1
_geom_angle_atom_site_label_2
_geom_angle_atom_site_label_3
_geom_angle
C17 Pt C16 87.25(18)
C17 Pt N 177.35(15)
C16 Pt N 93.02(15)
C17 Pt P 94.87(12)
C16 Pt P 177.65(13)
N Pt P 84.81(8)
C3 P C10 109.35(17)
C3 P C13 102.22(17)
C10 P C13 106.10(18)
C3 P Pt 102.22(12)
C10 P Pt 114.65(13)
C13 P Pt 121.08(14)
C2 N C8 108.4(3)
C2 N C9 109.4(3)
C8 N C9 109.0(4)
C2 N Pt 111.3(2)
C8 N Pt 109.1(3)
C9 N Pt 109.5(2)
C7A C1 C2 102.4(3)
C3 C2 N 124.5(3)
C3 C2 C1 111.5(3)
N C2 C1 123.9(3)
C2 C3 C3A 108.5(3)
C2 C3 P 117.1(3)
C3A C3 P 134.2(3)
C4 C3A C7A 119.3(3)
C4 C3A C3 132.4(3)
C7A C3A C3 108.2(3)
C5 C4 C3A 119.3(4)
C4 C5 C6 121.0(4)
C7 C6 C5 120.3(4)
C6 C7 C7A 119.6(4)
C7 C7A C3A 120.4(4)
C7 C7A C1 130.3(4)
C3A C7A C1 109.3(3)
C12 C10 C11 111.2(4)
C12 C10 P 109.0(3)
C11 C10 P 118.0(3)
C15 C13 C14 110.1(4)
C15 C13 P 109.3(3)
C14 C13 P 111.1(3)

loop_
_geom_bond_atom_site_label_1
_geom_bond_atom_site_label_2
_geom_bond_distance
Pt C17 2.043(4)
Pt C16 2.095(4)
Pt N 2.228(3)
Pt P 2.2474(9)
P C3 1.814(4)
P C10 1.840(4)
P C13 1.844(4)
N C2 1.450(4)
N C8 1.482(5)
N C9 1.501(5)
C1 C7A 1.496(5)
C1 C2 1.510(5)
C2 C3 1.341(5)
C3 C3A 1.478(5)
C3A C4 1.397(5)
C3A C7A 1.404(5)
C4 C5 1.379(5)
C5 C6 1.381(6)
C6 C7 1.377(6)
C7 C7A 1.383(5)
C10 C12 1.524(6)
C10 C11 1.526(5)
C13 C15 1.527(6)
C13 C14 1.534(6)

loop_
_geom_torsion_atom_site_label_1
_geom_torsion_atom_site_label_2
_geom_torsion_atom_site_label_3
_geom_torsion_atom_site_label_4
_geom_torsion
C17 Pt P C3 -176.10(17)
C16 Pt P C3 -22(3)
N Pt P C3 1.26(15)
C17 Pt P C10 -57.91(19)
C16 Pt P C10 96(3)
N Pt P C10 119.45(17)
C17 Pt P C13 71.4(2)
C16 Pt P C13 -134(3)
N Pt P C13 -111.29(17)
C17 Pt N C2 83(3)
C16 Pt N C2 178.9(3)
P Pt N C2 -0.2(2)
C17 Pt N C8 -37(3)
C16 Pt N C8 59.3(3)
P Pt N C8 -119.7(3)
C17 Pt N C9 -156(3)
C16 Pt N C9 -60.0(3)
P Pt N C9 121.0(3)
C8 N C2 C3 118.4(4)
C9 N C2 C3 -122.8(4)
Pt N C2 C3 -1.6(5)
C8 N C2 C1 -63.7(5)
C9 N C2 C1 55.0(5)
Pt N C2 C1 176.3(3)
C7A C1 C2 C3 -0.8(4)
C7A C1 C2 N -178.9(3)
N C2 C3 C3A 179.0(3)
C1 C2 C3 C3A 0.9(4)
N C2 C3 P 2.9(5)
C1 C2 C3 P -175.2(3)
C10 P C3 C2 -124.4(3)
C13 P C3 C2 123.4(3)
Pt P C3 C2 -2.5(3)
C10 P C3 C3A 60.8(4)
C13 P C3 C3A -51.3(4)
Pt P C3 C3A -177.3(3)
C2 C3 C3A C4 -176.7(4)
P C3 C3A C4 -1.7(7)
C2 C3 C3A C7A -0.5(4)
P C3 C3A C7A 174.5(3)
C7A C3A C4 C5 2.4(6)
C3 C3A C4 C5 178.2(4)
C3A C4 C5 C6 -1.4(6)
C4 C5 C6 C7 0.3(7)
C5 C6 C7 C7A -0.4(7)
C6 C7 C7A C3A 1.4(6)
C6 C7 C7A C1 -177.6(4)
C4 C3A C7A C7 -2.4(6)
C3 C3A C7A C7 -179.2(4)
C4 C3A C7A C1 176.8(4)
C3 C3A C7A C1 0.0(4)
C2 C1 C7A C7 179.6(4)
C2 C1 C7A C3A 0.5(4)
C3 P C10 C12 63.6(3)
C13 P C10 C12 173.1(3)
Pt P C10 C12 -50.5(3)
C3 P C10 C11 -64.6(4)
C13 P C10 C11 45.0(4)
Pt P C10 C11 -178.7(3)
C3 P C13 C15 -66.5(3)
C10 P C13 C15 179.0(3)
Pt P C13 C15 46.1(3)
C3 P C13 C14 171.8(3)
C10 P C13 C14 57.3(4)
Pt P C13 C14 -75.6(4)
